data_1561992
loop_
_publ_author_name
'Ran, Xing-Rui'
'Wang, Ning'
'Xie, Wei-Ping'
'Xiong, Yan-Ju'
'Cheng, Qian'
'Long, Yi'
'Yue, Shan-Tang'
'Liu, Ying-Liang'

_publ_section_title
;
 Syntheses, crystal structures and properties of series of 4d--4f
 ln(III)--Ag(I) heterometallic coordination polymers
;
_journal_name_full 'Journal of Solid State Chemistry'
_journal_page_first 24
_journal_page_last 30
_journal_paper_doi 10.1016/j.jssc.2014.11.022
_journal_volume 225
_journal_year 2015
_chemical_formula_moiety 'C14 H8 Ag N2 O8 Y, 2(H2 O)'
_chemical_formula_sum 'C14 H12 Ag N2 O10 Y'
_chemical_formula_weight 565.04
_space_group_IT_number 15
_space_group_name_Hall '-C 2yc'
_space_group_name_H-M_alt 'C 1 2/c 1'
_symmetry_cell_setting monoclinic
_symmetry_space_group_name_Hall '-C 2yc'
_symmetry_space_group_name_H-M 'C 1 2/c 1'
_atom_sites_solution_hydrogens geom
_atom_sites_solution_primary direct
_atom_sites_solution_secondary difmap
_cell_angle_alpha 90.00
_cell_angle_beta 96.828(4)
_cell_angle_gamma 90.00
_cell_formula_units_Z 8
_cell_length_a 22.075(7)
_cell_length_b 9.446(3)
_cell_length_c 16.685(5)
_cell_measurement_reflns_used 2161
_cell_measurement_temperature 296(2)
_cell_measurement_theta_max 25.9570
_cell_measurement_theta_min 2.4588
_cell_volume 3454.5(19)
_computing_cell_refinement 'Bruker SMART'
_computing_data_collection 'Bruker SMART'
_computing_data_reduction 'Bruker SMART'
_computing_molecular_graphics 'Bruker SHELXTL'
_computing_publication_material 'Bruker SHELXTL'
_computing_structure_refinement 'SHELXL-97 (Sheldrick, 2008)'
_computing_structure_solution 'SHELXS-97 (Sheldrick, 2008)'
_diffrn_ambient_temperature 296(2)
_diffrn_measured_fraction_theta_full 0.999
_diffrn_measured_fraction_theta_max 0.999
_diffrn_measurement_device_type 'CCD area detector'
_diffrn_measurement_method 'phi and omega scans'
_diffrn_radiation_monochromator graphite
_diffrn_radiation_source 'fine-focus sealed tube'
_diffrn_radiation_type MoK\a
_diffrn_radiation_wavelength 0.71073
_diffrn_reflns_av_R_equivalents 0.0612
_diffrn_reflns_av_sigmaI/netI 0.0687
_diffrn_reflns_limit_h_max 26
_diffrn_reflns_limit_h_min -24
_diffrn_reflns_limit_k_max 11
_diffrn_reflns_limit_k_min -9
_diffrn_reflns_limit_l_max 14
_diffrn_reflns_limit_l_min -19
_diffrn_reflns_number 8305
_diffrn_reflns_theta_full 25.00
_diffrn_reflns_theta_max 25.00
_diffrn_reflns_theta_min 1.86
_exptl_absorpt_coefficient_mu 4.537
_exptl_absorpt_correction_T_max 0.635
_exptl_absorpt_correction_T_min 0.498
_exptl_absorpt_correction_type multi-scan
_exptl_absorpt_process_details SADABS,Bruker(2002)
_exptl_crystal_colour yellow
_exptl_crystal_density_diffrn 2.173
_exptl_crystal_density_method 'not measured'
_exptl_crystal_description block
_exptl_crystal_F_000 2208.0
_exptl_crystal_size_max 0.20
_exptl_crystal_size_mid 0.13
_exptl_crystal_size_min 0.10
_refine_diff_density_max 1.211
_refine_diff_density_min -1.889
_refine_diff_density_rms 0.154
_refine_ls_extinction_method none
_refine_ls_goodness_of_fit_ref 1.062
_refine_ls_hydrogen_treatment mixed
_refine_ls_matrix_type full
_refine_ls_number_parameters 250
_refine_ls_number_reflns 3045
_refine_ls_number_restraints 6
_refine_ls_restrained_S_all 1.070
_refine_ls_R_factor_all 0.0812
_refine_ls_R_factor_gt 0.0526
_refine_ls_shift/su_max 0.001
_refine_ls_shift/su_mean 0.000
_refine_ls_structure_factor_coef Fsqd
_refine_ls_weighting_details 'calc w=1/[\s^2^(Fo^2^)+(0.0778P)^2^+12.7450P] where P=(Fo^2^+2Fc^2^)/3'
_refine_ls_weighting_scheme calc
_refine_ls_wR_factor_gt 0.1319
_refine_ls_wR_factor_ref 0.1455
_reflns_number_gt 2258
_reflns_number_total 3045
_reflns_threshold_expression >2sigma(I)
_cod_data_source_file JSSC-2015-225-24.cif
_cod_data_source_block 7
_cod_depositor_comments
;
The following automatic conversions were performed:

data item '_symmetry_cell_setting' value 'Monoclinic' was changed to
'monoclinic' in accordance with the built-in table derived from the
CIF Core dictionary named 'cif_core.dic' version 2.4.5 last updated
on 2014-11-21.

Automatic conversion script
Id: cif_fix_values 8369 2020-08-20 11:38:08Z andrius 
;
_cod_original_sg_symbol_H-M 'C 2/c'
_cod_database_code 1561992

loop_
_symmetry_equiv_pos_as_xyz
'x, y, z'
'-x, y, -z+1/2'
'x+1/2, y+1/2, z'
'-x+1/2, y+1/2, -z+1/2'
'-x, -y, -z'
'x, -y, z-1/2'
'-x+1/2, -y+1/2, -z'
'x+1/2, -y+1/2, z-1/2'

loop_
_atom_site_label
_atom_site_type_symbol
_atom_site_fract_x
_atom_site_fract_y
_atom_site_fract_z
_atom_site_U_iso_or_equiv
_atom_site_adp_type
_atom_site_occupancy
_atom_site_symmetry_multiplicity
_atom_site_calc_flag
_atom_site_refinement_flags
_atom_site_disorder_assembly
_atom_site_disorder_group
Y1 Y -0.00450(3) 0.70144(7) 1.06596(4) 0.0191(2) Uani 1 1 d . . .
O7 O 0.0596(2) 0.7308(6) 1.1916(3) 0.0313(13) Uani 1 1 d . . .
O5 O 0.0576(2) 0.9068(5) 1.0578(3) 0.0298(12) Uani 1 1 d . . .
C9 C 0.0642(3) 0.7052(8) 0.8155(4) 0.0267(17) Uani 1 1 d . . .
O3 O 0.0071(2) 0.7315(6) 0.9266(3) 0.0319(13) Uani 1 1 d . . .
C8 C 0.0669(3) 0.8498(9) 0.7999(4) 0.0313(18) Uani 1 1 d . . .
H8 H 0.0480 0.9146 0.8307 0.038 Uiso 1 1 calc R . .
C13 C 0.0344(3) 0.9991(7) 1.0107(4) 0.0211(16) Uani 1 1 d . . .
C10 C 0.0958(4) 0.6148(9) 0.7706(5) 0.034(2) Uani 1 1 d . . .
H10 H 0.0962 0.5179 0.7805 0.041 Uiso 1 1 calc R . .
C14 C 0.0348(3) 0.7431(8) 1.2548(4) 0.0250(17) Uani 1 1 d . . .
C7 C 0.0981(4) 0.8945(10) 0.7379(5) 0.040(2) Uani 1 1 d . . .
H7 H 0.0990 0.9909 0.7268 0.048 Uiso 1 1 calc R . .
O8 O 0.0616(2) 0.7569(6) 1.3258(3) 0.0302(12) Uani 1 1 d . . .
O9 O 0.1954(5) 0.2533(15) 0.8124(8) 0.152(5) Uani 1 1 d D . .
H9A H 0.1603 0.2201 0.7941 0.182 Uiso 1 1 d RD . .
H9B H 0.1851 0.3398 0.8142 0.182 Uiso 1 1 d RD . .
Ag1 Ag 0.15893(3) 1.12394(10) 1.08118(4) 0.0608(3) Uani 1 1 d . . .
C12 C 0.0261(3) 0.6469(9) 0.8789(4) 0.0242(17) Uani 1 1 d . . .
C11 C 0.1267(4) 0.6701(10) 0.7112(5) 0.037(2) Uani 1 1 d . . .
H11 H 0.1486 0.6082 0.6823 0.044 Uiso 1 1 calc R . .
N2 N 0.1272(3) 0.8056(9) 0.6928(4) 0.0401(18) Uani 1 1 d . . .
O4 O 0.0184(2) 0.5157(6) 0.8776(3) 0.0330(13) Uani 1 1 d . . .
O6 O 0.0637(2) 1.0984(5) 0.9806(3) 0.0248(11) Uani 1 1 d . . .
O1 O 0.0834(2) 0.5876(6) 1.0458(3) 0.0313(13) Uani 1 1 d . . .
C6 C 0.1173(3) 0.4933(8) 1.0240(4) 0.0242(17) Uani 1 1 d . . .
O2 O 0.1005(2) 0.3778(6) 0.9930(3) 0.0306(12) Uani 1 1 d . . .
C2 C 0.1838(3) 0.5245(9) 1.0367(4) 0.0285(18) Uani 1 1 d . . .
C1 C 0.2235(3) 0.4482(9) 0.9932(5) 0.0347(19) Uani 1 1 d . . .
H1 H 0.2076 0.3766 0.9586 0.042 Uiso 1 1 calc R . .
N1 N 0.2832(3) 0.4745(9) 0.9995(4) 0.047(2) Uani 1 1 d . . .
C3 C 0.2089(4) 0.6310(10) 1.0879(5) 0.045(2) Uani 1 1 d . . .
H3 H 0.1838 0.6857 1.1166 0.053 Uiso 1 1 calc R . .
C5 C 0.3051(4) 0.5765(13) 1.0494(6) 0.061(3) Uani 1 1 d . . .
H5 H 0.3467 0.5959 1.0530 0.074 Uiso 1 1 calc R . .
C4 C 0.2705(4) 0.6552(10) 1.0962(6) 0.066(3) Uani 1 1 d . . .
H4 H 0.2883 0.7227 1.1322 0.079 Uiso 1 1 calc R . .
O10 O 0.2532(4) 0.5482(10) 0.7902(6) 0.262(10) Uani 1 1 d RD . .
H10A H 0.2457 0.4725 0.7636 0.314 Uiso 1 1 d RD . .
H10B H 0.2675 0.6087 0.7597 0.314 Uiso 1 1 d RD . .

loop_
_atom_site_aniso_label
_atom_site_aniso_U_11
_atom_site_aniso_U_22
_atom_site_aniso_U_33
_atom_site_aniso_U_23
_atom_site_aniso_U_13
_atom_site_aniso_U_12
Y1 0.0192(4) 0.0183(4) 0.0207(3) 0.0008(3) 0.0058(2) 0.0006(3)
O7 0.030(3) 0.040(4) 0.024(3) 0.002(2) 0.006(2) -0.003(3)
O5 0.026(3) 0.021(3) 0.041(3) 0.010(2) -0.003(2) -0.003(2)
C9 0.023(4) 0.036(5) 0.021(4) 0.002(3) 0.005(3) -0.004(4)
O3 0.043(3) 0.027(3) 0.028(3) 0.005(2) 0.017(2) 0.008(3)
C8 0.032(4) 0.033(5) 0.029(4) 0.003(3) 0.005(3) -0.002(4)
C13 0.025(4) 0.011(4) 0.028(4) -0.008(3) 0.004(3) -0.003(3)
C10 0.041(5) 0.024(5) 0.040(5) -0.009(3) 0.012(4) -0.007(4)
C14 0.036(4) 0.014(4) 0.027(4) 0.002(3) 0.009(3) -0.003(3)
C7 0.041(5) 0.035(6) 0.043(5) 0.008(4) 0.005(4) -0.006(4)
O8 0.029(3) 0.041(3) 0.022(3) 0.000(2) 0.004(2) -0.010(2)
O9 0.085(8) 0.183(12) 0.188(13) -0.038(11) 0.017(8) -0.004(8)
Ag1 0.0327(4) 0.1018(8) 0.0511(5) -0.0353(4) 0.0179(3) -0.0035(4)
C12 0.024(4) 0.030(5) 0.019(4) 0.003(3) 0.004(3) -0.004(3)
C11 0.040(5) 0.045(6) 0.029(4) -0.006(4) 0.017(3) -0.003(4)
N2 0.035(4) 0.055(6) 0.032(4) 0.010(3) 0.011(3) -0.002(4)
O4 0.043(3) 0.022(4) 0.034(3) 0.006(2) 0.008(2) -0.006(3)
O6 0.020(3) 0.021(3) 0.034(3) 0.005(2) 0.006(2) -0.001(2)
O1 0.023(3) 0.037(4) 0.035(3) -0.003(2) 0.007(2) 0.009(2)
C6 0.017(3) 0.033(5) 0.023(4) 0.007(3) 0.006(3) 0.004(3)
O2 0.024(3) 0.027(3) 0.040(3) -0.002(2) 0.000(2) -0.008(2)
C2 0.023(4) 0.033(5) 0.031(4) -0.001(3) 0.007(3) 0.000(3)
C1 0.021(4) 0.041(5) 0.043(4) -0.016(4) 0.009(3) -0.002(4)
N1 0.022(4) 0.069(6) 0.052(4) -0.026(4) 0.013(3) -0.001(4)
C3 0.030(4) 0.059(7) 0.047(5) -0.021(5) 0.012(4) -0.003(4)
C5 0.025(5) 0.100(9) 0.060(6) -0.033(6) 0.009(4) -0.019(5)
C4 0.048(6) 0.083(9) 0.066(7) -0.049(6) 0.011(5) -0.019(6)
O10 0.29(2) 0.223(19) 0.26(2) 0.069(18) -0.020(18) 0.075(18)

loop_
_atom_type_symbol
_atom_type_description
_atom_type_scat_dispersion_real
_atom_type_scat_dispersion_imag
_atom_type_scat_source
C C 0.0033 0.0016 'International Tables Vol C Tables 4.2.6.8 and 6.1.1.4'
H H 0.0000 0.0000 'International Tables Vol C Tables 4.2.6.8 and 6.1.1.4'
N N 0.0061 0.0033 'International Tables Vol C Tables 4.2.6.8 and 6.1.1.4'
O O 0.0106 0.0060 'International Tables Vol C Tables 4.2.6.8 and 6.1.1.4'
Y Y -2.7962 3.5667 'International Tables Vol C Tables 4.2.6.8 and 6.1.1.4'
Ag Ag -0.8971 1.1015 'International Tables Vol C Tables 4.2.6.8 and 6.1.1.4'

loop_
_geom_angle_atom_site_label_1
_geom_angle_atom_site_label_2
_geom_angle_atom_site_label_3
_geom_angle
_geom_angle_site_symmetry_1
_geom_angle_site_symmetry_3
O1 Y1 O4 78.22(19) . 5_567
O1 Y1 O2 121.99(19) . 5_567
O4 Y1 O2 74.28(19) 5_567 5_567
O1 Y1 O6 140.58(18) . 5_577
O4 Y1 O6 138.69(18) 5_567 5_577
O2 Y1 O6 71.51(18) 5_567 5_577
O1 Y1 O8 138.84(18) . 2_557
O4 Y1 O8 77.11(19) 5_567 2_557
O2 Y1 O8 81.65(18) 5_567 2_557
O6 Y1 O8 75.68(17) 5_577 2_557
O1 Y1 O3 73.77(18) . .
O4 Y1 O3 122.78(19) 5_567 .
O2 Y1 O3 79.99(18) 5_567 .
O6 Y1 O3 72.87(17) 5_577 .
O8 Y1 O3 147.25(18) 2_557 .
O1 Y1 O5 82.56(19) . .
O4 Y1 O5 148.85(18) 5_567 .
O2 Y1 O5 136.85(18) 5_567 .
O6 Y1 O5 68.40(17) 5_577 .
O8 Y1 O5 102.93(19) 2_557 .
O3 Y1 O5 73.68(19) . .
O1 Y1 O7 76.09(18) . .
O4 Y1 O7 80.72(18) 5_567 .
O2 Y1 O7 144.13(17) 5_567 .
O6 Y1 O7 115.94(18) 5_577 .
O8 Y1 O7 67.82(17) 2_557 .
O3 Y1 O7 135.76(18) . .
O5 Y1 O7 70.95(18) . .
C14 O7 Y1 118.4(5) . .
C13 O5 Y1 114.2(4) . .
C10 C9 C8 118.1(7) . .
C10 C9 C12 120.5(7) . .
C8 C9 C12 121.4(7) . .
C12 O3 Y1 129.4(5) . .
C7 C8 C9 118.6(8) . .
O5 C13 O6 125.0(6) . .
O5 C13 C13 118.9(8) . 5_577
O6 C13 C13 116.0(8) . 5_577
C11 C10 C9 118.9(8) . .
O7 C14 O8 126.6(7) . .
O7 C14 C14 116.6(8) . 2_557
O8 C14 C14 116.9(7) . 2_557
N2 C7 C8 123.0(8) . .
C14 O8 Y1 117.1(4) . 2_557
N2 Ag1 N1 159.5(3) 6_576 7_567
N2 Ag1 O6 105.7(2) 6_576 .
N1 Ag1 O6 92.9(2) 7_567 .
O3 C12 O4 126.5(7) . .
O3 C12 C9 118.0(7) . .
O4 C12 C9 115.5(6) . .
N2 C11 C10 123.9(8) . .
C11 N2 C7 117.3(7) . .
C11 N2 Ag1 120.8(6) . 6_575
C7 N2 Ag1 120.9(6) . 6_575
C12 O4 Y1 154.8(5) . 5_567
C13 O6 Y1 115.4(4) . 5_577
C13 O6 Ag1 103.2(4) . .
Y1 O6 Ag1 121.3(2) 5_577 .
C6 O1 Y1 158.9(5) . .
O1 C6 O2 126.0(7) . .
O1 C6 C2 115.7(7) . .
O2 C6 C2 118.2(6) . .
C6 O2 Y1 131.4(5) . 5_567
C3 C2 C1 117.5(7) . .
C3 C2 C6 123.0(7) . .
C1 C2 C6 119.4(7) . .
N1 C1 C2 122.4(7) . .
C5 N1 C1 117.9(7) . .
C5 N1 Ag1 120.2(5) . 7_567
C1 N1 Ag1 121.3(6) . 7_567
C4 C3 C2 120.0(8) . .
N1 C5 C4 124.3(8) . .
C3 C4 C5 117.7(8) . .

loop_
_geom_bond_atom_site_label_1
_geom_bond_atom_site_label_2
_geom_bond_distance
_geom_bond_site_symmetry_2
Y1 O1 2.278(5) .
Y1 O4 2.293(5) 5_567
Y1 O2 2.351(5) 5_567
Y1 O6 2.376(5) 5_577
Y1 O8 2.381(5) 2_557
Y1 O3 2.387(5) .
Y1 O5 2.388(5) .
Y1 O7 2.401(5) .
O7 C14 1.251(8) .
O5 C13 1.242(8) .
C9 C10 1.378(10) .
C9 C8 1.393(11) .
C9 C12 1.531(9) .
O3 C12 1.235(9) .
C8 C7 1.375(11) .
C13 O6 1.277(8) .
C13 C13 1.517(14) 5_577
C10 C11 1.372(11) .
C14 O8 1.266(9) .
C14 C14 1.525(14) 2_557
C7 N2 1.343(11) .
O8 Y1 2.381(5) 2_557
Ag1 N2 2.170(6) 6_576
Ag1 N1 2.172(6) 7_567
Ag1 O6 2.541(5) .
C12 O4 1.251(9) .
C11 N2 1.317(11) .
N2 Ag1 2.170(6) 6_575
O4 Y1 2.293(5) 5_567
O6 Y1 2.376(5) 5_577
O1 C6 1.246(8) .
C6 O2 1.245(9) .
C6 C2 1.487(10) .
O2 Y1 2.351(5) 5_567
C2 C3 1.391(11) .
C2 C1 1.402(10) .
C1 N1 1.333(9) .
N1 C5 1.326(12) .
N1 Ag1 2.172(6) 7_567
C3 C4 1.370(12) .
C5 C4 1.373(13) .
